data_7217452
loop_
_publ_author_name
'Cross, Jacob T.'
'Rossi, Nicholas A.'
'Serafin, Mateusz'
'Wheeler, Kraig A.'

_publ_section_title
;
 Tr\"oger's base quasiracemates and crystal packing tendencies
;
_journal_issue 31
_journal_name_full CrystEngComm
_journal_page_first 7251
_journal_paper_doi 10.1039/C4CE00323C
_journal_volume 16
_journal_year 2014
_chemical_formula_moiety 'C16.36 H16.07 Cl0.64 N2'
_chemical_formula_sum 'C16.36 H16.07 Cl0.64 N2'
_chemical_formula_weight 263.48
_chemical_name_systematic
; 
 ? 
;
_space_group_crystal_system orthorhombic
_space_group_IT_number 19
_space_group_name_Hall 'P 2ac 2ab'
_space_group_name_H-M_alt 'P 21 21 21'
_symmetry_space_group_name_Hall 'P 2ac 2ab'
_symmetry_space_group_name_H-M 'P 21 21 21'
_atom_sites_solution_hydrogens geom
_audit_creation_method SHELXL-2013
_cell_angle_alpha 90.00
_cell_angle_beta 90.00
_cell_angle_gamma 90.00
_cell_formula_units_Z 4
_cell_length_a 6.0409(2)
_cell_length_b 8.0224(3)
_cell_length_c 27.0534(10)
_cell_measurement_reflns_used 4932
_cell_measurement_temperature 100(2)
_cell_measurement_theta_max 66.890
_cell_measurement_theta_min 3.277
_cell_volume 1311.08(8)
_computing_cell_refinement APEX2
_computing_data_collection APEX2
_computing_data_reduction
;
SAINT (Bruker, 2010) and XPREP (Bruker, 2010)
;
_computing_molecular_graphics 'XSEED (Barbour, 2001)'
_computing_publication_material 'XSEED (Barbour, 2001)'
_computing_structure_refinement 'SHELXL-2013 (Sheldrick, 2013)'
_computing_structure_solution 'SHELXL-2013 (Sheldrick, 2013)'
_diffrn_ambient_temperature 100(2)
_diffrn_measured_fraction_theta_full 0.992
_diffrn_measured_fraction_theta_max 0.997
_diffrn_measurement_device_type 'Bruker APEXII CCD'
_diffrn_measurement_method 'phi and omega scans'
_diffrn_radiation_monochromator graphite
_diffrn_radiation_source 'fine-focus sealed tube'
_diffrn_radiation_type CuK\a
_diffrn_radiation_wavelength 1.54178
_diffrn_reflns_av_R_equivalents 0.0445
_diffrn_reflns_av_unetI/netI 0.0259
_diffrn_reflns_Laue_measured_fraction_full 0.992
_diffrn_reflns_Laue_measured_fraction_max 0.997
_diffrn_reflns_limit_h_max 7
_diffrn_reflns_limit_h_min -7
_diffrn_reflns_limit_k_max 9
_diffrn_reflns_limit_k_min -9
_diffrn_reflns_limit_l_max 32
_diffrn_reflns_limit_l_min -32
_diffrn_reflns_number 17744
_diffrn_reflns_point_group_measured_fraction_full 0.990
_diffrn_reflns_point_group_measured_fraction_max 0.995
_diffrn_reflns_theta_full 67.679
_diffrn_reflns_theta_max 67.401
_diffrn_reflns_theta_min 3.267
_exptl_absorpt_coefficient_mu 1.783
_exptl_absorpt_correction_T_max 0.753
_exptl_absorpt_correction_T_min 0.574
_exptl_absorpt_correction_type multi-scan
_exptl_absorpt_process_details 'SADABS (Bruker, 2012)'
_exptl_crystal_colour colorless
_exptl_crystal_density_diffrn 1.335
_exptl_crystal_description 'transparent block'
_exptl_crystal_F_000 556.6
_exptl_crystal_size_max 0.380
_exptl_crystal_size_mid 0.280
_exptl_crystal_size_min 0.250
_refine_diff_density_max 0.184
_refine_diff_density_min -0.172
_refine_diff_density_rms 0.037
_refine_ls_abs_structure_details
;
 Flack x determined using 833 quotients [(I+)-(I-)]/[(I+)+(I-)]
 (Parsons and Flack (2004), Acta Cryst. A60, s61).
;
_refine_ls_abs_structure_Flack 0.049(12)
_refine_ls_extinction_method none
_refine_ls_goodness_of_fit_ref 1.191
_refine_ls_hydrogen_treatment constr
_refine_ls_matrix_type full
_refine_ls_number_parameters 193
_refine_ls_number_reflns 2351
_refine_ls_number_restraints 4
_refine_ls_restrained_S_all 1.196
_refine_ls_R_factor_all 0.0418
_refine_ls_R_factor_gt 0.0376
_refine_ls_shift/su_max 0.035
_refine_ls_shift/su_mean 0.003
_refine_ls_structure_factor_coef Fsqd
_refine_ls_weighting_details 'w=1/[\s^2^(Fo^2^)+(0.0350P)^2^+0.4106P] where P=(Fo^2^+2Fc^2^)/3'
_refine_ls_weighting_scheme calc
_refine_ls_wR_factor_gt 0.0898
_refine_ls_wR_factor_ref 0.0914
_reflns_Friedel_coverage 0.670
_reflns_Friedel_fraction_full 0.986
_reflns_Friedel_fraction_max 0.992
_reflns_number_gt 2174
_reflns_number_total 2351
_reflns_threshold_expression 'I > 2\s(I)'
_cod_data_source_file c4ce00323c2.cif
_cod_data_source_block kaw85
_cod_database_code 7217452
_shelx_space_group_comment
;
The symmetry employed for this shelxl refinement is uniquely defined
by the following loop, which should always be used as a source of
symmetry information in preference to the above space-group names.
They are only intended as comments.
;
_shelx_estimated_absorpt_t_min 0.551
_shelx_estimated_absorpt_t_max 0.664
_shelxl_version_number 2013-4

loop_
_symmetry_equiv_pos_as_xyz
'x, y, z'
'-x+1/2, -y, z+1/2'
'x+1/2, -y+1/2, -z'
'-x, y+1/2, -z+1/2'

loop_
_atom_site_label
_atom_site_type_symbol
_atom_site_fract_x
_atom_site_fract_y
_atom_site_fract_z
_atom_site_U_iso_or_equiv
_atom_site_adp_type
_atom_site_occupancy
_atom_site_site_symmetry_order
_atom_site_calc_flag
_atom_site_refinement_flags_posn
_atom_site_refinement_flags_adp
_atom_site_refinement_flags_occupancy
_atom_site_disorder_assembly
_atom_site_disorder_group
Cl1 Cl 0.0292(14) 0.5838(11) 0.1832(2) 0.0299(14) Uani 0.322(5) 1 d D . P A 1
Cl2 Cl -0.0316(18) 1.2625(9) 0.4687(4) 0.0365(16) Uani 0.322(5) 1 d D . P A 1
N1 N -0.5810(4) 0.6909(3) 0.35219(9) 0.0310(6) Uani 1 1 d . . . . .
N2 N -0.3063(4) 0.5791(3) 0.40904(9) 0.0301(6) Uani 1 1 d . . . . .
C1 C -0.4275(5) 0.6663(4) 0.31200(10) 0.0287(6) Uani 1 1 d . . . . .
C2 C -0.4795(5) 0.7305(4) 0.26555(10) 0.0323(7) Uani 1 1 d . . . . .
H2 H -0.6126 0.7917 0.2610 0.039 Uiso 1 1 calc R U . . .
C3 C -0.3383(5) 0.7052(4) 0.22607(11) 0.0323(7) Uani 1 1 d . . . . .
H3 H -0.3750 0.7499 0.1946 0.039 Uiso 1 1 calc R U . . .
C4 C -0.1430(5) 0.6151(4) 0.23187(10) 0.0311(7) Uani 1 1 d D . . . .
C5 C -0.0896(5) 0.5541(4) 0.27829(10) 0.0298(7) Uani 1 1 d . . . . .
H5 H 0.0447 0.4944 0.2827 0.036 Uiso 1 1 calc R U . . .
C6 C -0.2297(5) 0.5790(4) 0.31852(10) 0.0279(6) Uani 1 1 d . . . . .
C7 C -0.1650(5) 0.5135(4) 0.36912(11) 0.0308(7) Uani 1 1 d . . . . .
H7A H -0.1747 0.3903 0.3689 0.037 Uiso 1 1 calc R U . . .
H7B H -0.0092 0.5442 0.3759 0.037 Uiso 1 1 calc R U . . .
C8 C -0.5365(5) 0.5730(4) 0.39207(11) 0.0333(7) Uani 1 1 d . . . . .
H8A H -0.5705 0.4589 0.3804 0.040 Uiso 1 1 calc R U . . .
H8B H -0.6357 0.5980 0.4202 0.040 Uiso 1 1 calc R U . . .
C9 C -0.5663(5) 0.8605(4) 0.37278(11) 0.0328(7) Uani 1 1 d . . . . .
H9A H -0.7039 0.8853 0.3912 0.039 Uiso 1 1 calc R U . . .
H9B H -0.5548 0.9414 0.3453 0.039 Uiso 1 1 calc R U . . .
C10 C -0.3694(5) 0.8828(4) 0.40705(10) 0.0287(7) Uani 1 1 d . . . . .
C11 C -0.3060(5) 1.0414(4) 0.42255(10) 0.0294(7) Uani 1 1 d . . . . .
H11 H -0.3908 1.1351 0.4124 0.035 Uiso 1 1 calc R U . . .
C12 C -0.1223(5) 1.0660(4) 0.45240(10) 0.0308(7) Uani 1 1 d D . . . .
C13 C -0.0045(5) 0.9265(4) 0.46893(10) 0.0316(6) Uani 1 1 d . . . . .
H13 H 0.1195 0.9407 0.4901 0.038 Uiso 1 1 calc R U . . .
C14 C -0.0674(5) 0.7696(4) 0.45463(10) 0.0295(6) Uani 1 1 d . . . . .
H14 H 0.0132 0.6758 0.4663 0.035 Uiso 1 1 calc R U . . .
C15 C -0.2483(5) 0.7450(4) 0.42308(10) 0.0283(6) Uani 1 1 d . . . . .
C16 C -0.048(3) 1.2395(15) 0.4667(7) 0.039(4) Uani 0.678(5) 1 d D . P A 2
H16A H 0.0910 1.2658 0.4497 0.058 Uiso 0.678(5) 1 calc R U P A 2
H16B H -0.0253 1.2446 0.5025 0.058 Uiso 0.678(5) 1 calc R U P A 2
H16C H -0.1617 1.3203 0.4571 0.058 Uiso 0.678(5) 1 calc R U P A 2
C17 C 0.005(3) 0.585(2) 0.1870(5) 0.049(5) Uani 0.678(5) 1 d D . P A 2
H17A H 0.1520 0.6320 0.1932 0.073 Uiso 0.678(5) 1 calc R U P A 2
H17B H -0.0604 0.6389 0.1579 0.073 Uiso 0.678(5) 1 calc R U P A 2
H17C H 0.0178 0.4649 0.1810 0.073 Uiso 0.678(5) 1 calc R U P A 2

loop_
_atom_site_aniso_label
_atom_site_aniso_U_11
_atom_site_aniso_U_22
_atom_site_aniso_U_33
_atom_site_aniso_U_23
_atom_site_aniso_U_13
_atom_site_aniso_U_12
Cl1 0.030(2) 0.040(3) 0.0195(17) -0.0035(18) 0.0075(17) -0.0017(19)
Cl2 0.042(3) 0.0253(16) 0.042(3) -0.0028(15) -0.008(2) 0.0016(17)
N1 0.0233(12) 0.0389(14) 0.0307(13) -0.0007(11) 0.0004(10) 0.0010(11)
N2 0.0269(13) 0.0355(13) 0.0277(12) 0.0023(11) 0.0008(10) 0.0010(11)
C1 0.0261(14) 0.0302(14) 0.0299(14) -0.0035(12) -0.0002(12) -0.0038(12)
C2 0.0279(15) 0.0355(16) 0.0336(14) -0.0021(13) -0.0051(12) -0.0022(14)
C3 0.0369(17) 0.0334(17) 0.0264(14) 0.0006(12) -0.0039(13) -0.0036(14)
C4 0.0303(15) 0.0338(16) 0.0293(14) -0.0021(13) 0.0015(12) -0.0075(13)
C5 0.0263(15) 0.0294(15) 0.0338(15) -0.0028(12) -0.0002(12) -0.0016(12)
C6 0.0259(14) 0.0287(15) 0.0291(14) -0.0016(13) -0.0012(12) -0.0030(12)
C7 0.0293(15) 0.0337(16) 0.0294(15) -0.0004(13) 0.0007(13) 0.0030(13)
C8 0.0290(16) 0.0387(16) 0.0321(15) 0.0003(13) 0.0030(13) -0.0018(14)
C9 0.0263(15) 0.0425(17) 0.0295(14) -0.0005(13) 0.0014(12) 0.0070(13)
C10 0.0262(15) 0.0372(17) 0.0227(13) 0.0014(13) 0.0054(11) 0.0033(12)
C11 0.0301(16) 0.0321(15) 0.0259(14) 0.0015(12) 0.0027(12) 0.0072(13)
C12 0.0319(16) 0.0355(17) 0.0250(14) -0.0004(12) 0.0035(12) -0.0007(13)
C13 0.0275(15) 0.0413(17) 0.0260(13) 0.0004(13) -0.0015(12) -0.0010(14)
C14 0.0263(14) 0.0364(16) 0.0259(13) 0.0041(12) 0.0032(12) 0.0061(14)
C15 0.0271(14) 0.0343(15) 0.0233(13) 0.0015(13) 0.0047(11) -0.0002(13)
C16 0.036(6) 0.055(8) 0.024(5) 0.008(5) 0.000(4) -0.007(5)
C17 0.027(6) 0.052(8) 0.067(10) -0.011(7) -0.002(5) -0.006(5)

loop_
_atom_type_symbol
_atom_type_description
_atom_type_scat_dispersion_real
_atom_type_scat_dispersion_imag
_atom_type_scat_source
C C 0.0181 0.0091 'International Tables Vol C Tables 4.2.6.8 and 6.1.1.4'
H H 0.0000 0.0000 'International Tables Vol C Tables 4.2.6.8 and 6.1.1.4'
N N 0.0311 0.0180 'International Tables Vol C Tables 4.2.6.8 and 6.1.1.4'
Cl Cl 0.3639 0.7018 'International Tables Vol C Tables 4.2.6.8 and 6.1.1.4'

loop_
_geom_angle_atom_site_label_1
_geom_angle_atom_site_label_2
_geom_angle_atom_site_label_3
_geom_angle
C1 N1 C8 110.5(2)
C1 N1 C9 111.9(2)
C8 N1 C9 107.9(2)
C15 N2 C8 110.3(2)
C15 N2 C7 112.7(2)
C8 N2 C7 108.0(2)
C2 C1 C6 119.5(3)
C2 C1 N1 119.0(3)
C6 C1 N1 121.6(3)
C3 C2 C1 120.2(3)
C3 C2 H2 119.9
C1 C2 H2 119.9
C2 C3 C4 120.8(3)
C2 C3 H3 119.6
C4 C3 H3 119.6
C5 C4 C3 118.9(3)
C5 C4 C17 121.9(8)
C3 C4 C17 119.2(8)
C5 C4 Cl1 120.5(4)
C3 C4 Cl1 120.6(3)
C4 C5 C6 121.1(3)
C4 C5 H5 119.5
C6 C5 H5 119.5
C5 C6 C1 119.5(3)
C5 C6 C7 119.9(3)
C1 C6 C7 120.6(3)
N2 C7 C6 112.8(2)
N2 C7 H7A 109.0
C6 C7 H7A 109.0
N2 C7 H7B 109.0
C6 C7 H7B 109.0
H7A C7 H7B 107.8
N1 C8 N2 112.6(2)
N1 C8 H8A 109.1
N2 C8 H8A 109.1
N1 C8 H8B 109.1
N2 C8 H8B 109.1
H8A C8 H8B 107.8
N1 C9 C10 112.8(2)
N1 C9 H9A 109.0
C10 C9 H9A 109.0
N1 C9 H9B 109.0
C10 C9 H9B 109.0
H9A C9 H9B 107.8
C11 C10 C15 119.1(3)
C11 C10 C9 120.4(3)
C15 C10 C9 120.5(3)
C12 C11 C10 121.7(3)
C12 C11 H11 119.2
C10 C11 H11 119.2
C11 C12 C13 118.7(3)
C11 C12 C16 121.1(8)
C13 C12 C16 120.2(9)
C11 C12 Cl2 122.2(4)
C13 C12 Cl2 119.1(4)
C14 C13 C12 120.2(3)
C14 C13 H13 119.9
C12 C13 H13 119.9
C13 C14 C15 121.1(3)
C13 C14 H14 119.4
C15 C14 H14 119.4
C10 C15 C14 119.2(3)
C10 C15 N2 121.8(3)
C14 C15 N2 119.0(3)
C12 C16 H16A 109.5
C12 C16 H16B 109.5
H16A C16 H16B 109.5
C12 C16 H16C 109.5
H16A C16 H16C 109.5
H16B C16 H16C 109.5
C4 C17 H17A 109.5
C4 C17 H17B 109.5
H17A C17 H17B 109.5
C4 C17 H17C 109.5
H17A C17 H17C 109.5
H17B C17 H17C 109.5

loop_
_geom_bond_atom_site_label_1
_geom_bond_atom_site_label_2
_geom_bond_distance
Cl1 C4 1.697(7)
Cl2 C12 1.727(8)
N1 C1 1.443(4)
N1 C8 1.460(4)
N1 C9 1.472(4)
N2 C15 1.428(4)
N2 C8 1.465(4)
N2 C7 1.474(4)
C1 C2 1.394(4)
C1 C6 1.396(4)
C2 C3 1.382(4)
C2 H2 0.9500
C3 C4 1.393(4)
C3 H3 0.9500
C4 C5 1.386(4)
C4 C17 1.527(10)
C5 C6 1.393(4)
C5 H5 0.9500
C6 C7 1.517(4)
C7 H7A 0.9900
C7 H7B 0.9900
C8 H8A 0.9900
C8 H8B 0.9900
C9 C10 1.519(4)
C9 H9A 0.9900
C9 H9B 0.9900
C10 C11 1.393(4)
C10 C15 1.394(4)
C11 C12 1.386(4)
C11 H11 0.9500
C12 C13 1.399(4)
C12 C16 1.513(11)
C13 C14 1.371(4)
C13 H13 0.9500
C14 C15 1.401(4)
C14 H14 0.9500
C16 H16A 0.9800
C16 H16B 0.9800
C16 H16C 0.9800
C17 H17A 0.9800
C17 H17B 0.9800
C17 H17C 0.9800

loop_
_geom_torsion_atom_site_label_1
_geom_torsion_atom_site_label_2
_geom_torsion_atom_site_label_3
_geom_torsion_atom_site_label_4
_geom_torsion
C8 N1 C1 C2 161.5(3)
C9 N1 C1 C2 -78.2(3)
C8 N1 C1 C6 -18.0(4)
C9 N1 C1 C6 102.3(3)
C6 C1 C2 C3 1.1(4)
N1 C1 C2 C3 -178.4(3)
C1 C2 C3 C4 0.3(4)
C2 C3 C4 C5 -1.5(4)
C2 C3 C4 C17 178.0(9)
C2 C3 C4 Cl1 179.7(4)
C3 C4 C5 C6 1.2(4)
C17 C4 C5 C6 -178.2(9)
Cl1 C4 C5 C6 -180.0(4)
C4 C5 C6 C1 0.2(4)
C4 C5 C6 C7 -178.9(3)
C2 C1 C6 C5 -1.4(4)
N1 C1 C6 C5 178.1(3)
C2 C1 C6 C7 177.7(3)
N1 C1 C6 C7 -2.8(4)
C15 N2 C7 C6 -78.5(3)
C8 N2 C7 C6 43.6(3)
C5 C6 C7 N2 168.2(3)
C1 C6 C7 N2 -10.9(4)
C1 N1 C8 N2 54.3(3)
C9 N1 C8 N2 -68.3(3)
C15 N2 C8 N1 55.1(3)
C7 N2 C8 N1 -68.5(3)
C1 N1 C9 C10 -78.4(3)
C8 N1 C9 C10 43.4(3)
N1 C9 C10 C11 168.1(3)
N1 C9 C10 C15 -11.3(4)
C15 C10 C11 C12 1.8(4)
C9 C10 C11 C12 -177.7(3)
C10 C11 C12 C13 -2.8(4)
C10 C11 C12 C16 176.6(9)
C10 C11 C12 Cl2 175.9(5)
C11 C12 C13 C14 1.7(4)
C16 C12 C13 C14 -177.8(9)
Cl2 C12 C13 C14 -177.1(5)
C12 C13 C14 C15 0.5(4)
C11 C10 C15 C14 0.5(4)
C9 C10 C15 C14 179.9(2)
C11 C10 C15 N2 179.2(3)
C9 C10 C15 N2 -1.4(4)
C13 C14 C15 C10 -1.6(4)
C13 C14 C15 N2 179.6(3)
C8 N2 C15 C10 -19.3(3)
C7 N2 C15 C10 101.4(3)
C8 N2 C15 C14 159.4(2)
C7 N2 C15 C14 -79.9(3)
